data_4511809
loop_
_publ_author_name
'Emami, Seyedali'
'Paz, Filipe A. Almeida'
'Mendes, Ad\'elio'
'Gales, Lu\'is'

_publ_section_title
;
 Toward the Construction of 3D Dipeptide--Metal Frameworks
;
_journal_issue 9
_journal_name_full 'Crystal Growth &amp; Design'
_journal_page_first 4777
_journal_paper_doi 10.1021/cg500925x
_journal_volume 14
_journal_year 2014
_chemical_absolute_configuration rm
_chemical_formula_moiety 'C6 H8 N2 O5 Co, H2 O'
_chemical_formula_sum 'C6 H10 Co N2 O6'
_chemical_formula_weight 265.09
_chemical_name_systematic
;
 ?
;
_space_group_IT_number 19
_symmetry_cell_setting orthorhombic
_symmetry_space_group_name_Hall 'P 2ac 2ab'
_symmetry_space_group_name_H-M 'P 21 21 21'
_atom_sites_solution_hydrogens geom
_atom_sites_solution_primary direct
_atom_sites_solution_secondary difmap
_audit_creation_method SHELXL-97
_cell_angle_alpha 90.00
_cell_angle_beta 90.00
_cell_angle_gamma 90.00
_cell_formula_units_Z 4
_cell_length_a 6.0873(4)
_cell_length_b 8.9751(9)
_cell_length_c 16.8198(15)
_cell_measurement_reflns_used 681
_cell_measurement_temperature 120(1)
_cell_measurement_theta_max 52.2352
_cell_measurement_theta_min 4.9351
_cell_volume 918.94(14)
_computing_structure_refinement 'SHELXL-97 (Sheldrick, 1997)'
_diffrn_ambient_temperature 120(2)
_diffrn_detector_area_resol_mean 8.2937
_diffrn_measured_fraction_theta_full 0.976
_diffrn_measured_fraction_theta_max 0.976
_diffrn_measurement_device_type 'Xcalibur, Onyx, Gemini ultra'
_diffrn_measurement_method '\w scans'
_diffrn_radiation_monochromator graphite
_diffrn_radiation_source 'fine-focus sealed tube'
_diffrn_radiation_type CuK\a
_diffrn_radiation_wavelength 1.54184
_diffrn_reflns_av_R_equivalents 0.0489
_diffrn_reflns_av_sigmaI/netI 0.0697
_diffrn_reflns_limit_h_max 5
_diffrn_reflns_limit_h_min -6
_diffrn_reflns_limit_k_max 7
_diffrn_reflns_limit_k_min -8
_diffrn_reflns_limit_l_max 14
_diffrn_reflns_limit_l_min -17
_diffrn_reflns_number 1229
_diffrn_reflns_theta_full 51.96
_diffrn_reflns_theta_max 51.96
_diffrn_reflns_theta_min 5.26
_exptl_absorpt_coefficient_mu 14.850
_exptl_absorpt_correction_T_max 1.00000
_exptl_absorpt_correction_T_min 0.21158
_exptl_absorpt_correction_type multi-scan
_exptl_crystal_colour Purple
_exptl_crystal_density_diffrn 1.916
_exptl_crystal_density_method 'not measured'
_exptl_crystal_description Plate
_exptl_crystal_F_000 540
_exptl_crystal_size_max 0.050
_exptl_crystal_size_mid 0.020
_exptl_crystal_size_min 0.020
_refine_diff_density_max 0.557
_refine_diff_density_min -0.413
_refine_diff_density_rms 0.090
_refine_ls_abs_structure_details 'Flack H D (1983), Acta Cryst. A39, 876-881'
_refine_ls_abs_structure_Flack -0.007(11)
_refine_ls_extinction_method none
_refine_ls_goodness_of_fit_ref 0.826
_refine_ls_hydrogen_treatment mixed
_refine_ls_matrix_type full
_refine_ls_number_parameters 144
_refine_ls_number_reflns 875
_refine_ls_number_restraints 3
_refine_ls_restrained_S_all 0.824
_refine_ls_R_factor_all 0.0529
_refine_ls_R_factor_gt 0.0474
_refine_ls_shift/su_max 0.082
_refine_ls_shift/su_mean 0.004
_refine_ls_structure_factor_coef Fsqd
_refine_ls_weighting_details 'calc w=1/[\s^2^(Fo^2^)+(0.1229P)^2^+0.2968P] where P=(Fo^2^+2Fc^2^)/3'
_refine_ls_weighting_scheme calc
_refine_ls_wR_factor_gt 0.1265
_refine_ls_wR_factor_ref 0.1340
_reflns_number_gt 803
_reflns_number_total 875
_reflns_threshold_expression >2sigma(I)
_cod_data_source_file cg500925x_si_007.cif
_cod_data_source_block Compound_2_Co
_cod_depositor_comments 'Adding full bibliography for 4511807--4511812.cif.'
_cod_database_code 4511809

loop_
_symmetry_equiv_pos_as_xyz
'x, y, z'
'-x+1/2, -y, z+1/2'
'-x, y+1/2, -z+1/2'
'x+1/2, -y+1/2, -z'

loop_
_atom_site_label
_atom_site_type_symbol
_atom_site_fract_x
_atom_site_fract_y
_atom_site_fract_z
_atom_site_U_iso_or_equiv
_atom_site_adp_type
_atom_site_occupancy
_atom_site_symmetry_multiplicity
_atom_site_calc_flag
_atom_site_refinement_flags
Co1 Co 0.9081(2) 0.08055(15) 0.67590(8) 0.0202(5) Uani 1 1 d .
N1 N 0.8657(11) -0.1421(8) 0.6361(4) 0.0219(19) Uani 1 1 d .
H1A H 0.9608 -0.2028 0.6612 0.026 Uiso 1 1 calc R
H1B H 0.7283 -0.1734 0.6468 0.026 Uiso 1 1 calc R
C1 C 0.9053(17) -0.1458(10) 0.5504(5) 0.023(2) Uani 1 1 d .
H1C H 0.8292 -0.2299 0.5270 0.028 Uiso 1 1 calc R
H1D H 1.0612 -0.1571 0.5401 0.028 Uiso 1 1 calc R
C2 C 0.8233(14) -0.0020(10) 0.5135(5) 0.022(2) Uani 1 1 d .
O1 O 0.8204(9) 0.1149(6) 0.5541(4) 0.0234(15) Uani 1 1 d .
N3 N 0.7561(12) -0.0074(8) 0.4391(4) 0.0166(17) Uani 1 1 d .
H3 H 0.7433 -0.0924 0.4160 0.020 Uiso 1 1 calc R
C3 C 0.7030(14) 0.1282(9) 0.3951(5) 0.017(2) Uani 1 1 d .
H3A H 0.6299 0.1998 0.4303 0.020 Uiso 1 1 calc R
C4 C 0.5543(13) 0.0908(10) 0.3254(5) 0.021(2) Uani 1 1 d .
C5 C 0.9164(14) 0.1964(10) 0.3620(5) 0.025(2) Uani 1 1 d .
H5A H 1.0280 0.1896 0.4029 0.030 Uiso 1 1 calc R
H5B H 0.9648 0.1352 0.3178 0.030 Uiso 1 1 calc R
O2 O 0.4424(9) 0.1985(6) 0.2951(3) 0.0243(16) Uani 1 1 d .
O3 O 0.5569(9) -0.0361(6) 0.2977(3) 0.0195(14) Uani 1 1 d .
C6 C 0.9067(15) 0.3581(9) 0.3334(5) 0.021(2) Uani 1 1 d .
O4 O 1.0694(9) 0.4068(6) 0.2960(3) 0.0249(15) Uani 1 1 d .
O5 O 0.7417(9) 0.4361(6) 0.3509(3) 0.0228(15) Uani 1 1 d .
OW O 0.8911(11) 0.7285(7) 0.3500(3) 0.0240(15) Uani 1 1 d D
HOW1 H 0.883(13) 0.773(7) 0.3005(19) 0.002(19) Uiso 1 1 d D
HOW2 H 0.99(4) 0.78(2) 0.381(7) 0.4(2) Uiso 1 1 d D

loop_
_atom_site_aniso_label
_atom_site_aniso_U_11
_atom_site_aniso_U_22
_atom_site_aniso_U_33
_atom_site_aniso_U_23
_atom_site_aniso_U_13
_atom_site_aniso_U_12
Co1 0.0150(8) 0.0208(8) 0.0246(8) 0.0008(7) -0.0006(8) -0.0007(7)
N1 0.011(4) 0.028(4) 0.027(4) 0.006(4) -0.009(4) 0.004(3)
C1 0.027(5) 0.021(5) 0.022(5) 0.004(4) -0.003(6) 0.007(4)
C2 0.014(5) 0.019(5) 0.032(6) -0.007(5) 0.006(5) -0.002(4)
O1 0.020(3) 0.026(4) 0.024(3) 0.001(3) -0.002(3) 0.008(3)
N3 0.019(4) 0.017(4) 0.014(4) -0.001(3) -0.003(4) 0.002(3)
C3 0.009(5) 0.019(5) 0.022(5) -0.005(4) 0.000(4) 0.005(4)
C4 0.016(5) 0.022(6) 0.026(5) 0.007(5) 0.007(5) 0.006(5)
C5 0.018(5) 0.031(6) 0.025(5) 0.001(4) -0.010(5) -0.005(5)
O2 0.018(3) 0.028(4) 0.027(3) -0.002(3) 0.004(3) 0.002(3)
O3 0.019(3) 0.017(4) 0.023(3) 0.001(3) 0.001(3) 0.000(3)
C6 0.016(5) 0.020(5) 0.028(5) -0.005(4) -0.007(6) -0.002(5)
O4 0.017(3) 0.024(3) 0.034(3) 0.004(3) 0.002(3) -0.004(3)
O5 0.018(3) 0.019(3) 0.031(4) -0.002(3) -0.001(3) 0.001(3)
OW 0.020(4) 0.029(4) 0.023(3) 0.003(3) 0.003(4) 0.006(3)

loop_
_atom_type_symbol
_atom_type_description
_atom_type_scat_dispersion_real
_atom_type_scat_dispersion_imag
_atom_type_scat_source
C C 0.0181 0.0091 'International Tables Vol C Tables 4.2.6.8 and 6.1.1.4'
H H 0.0000 0.0000 'International Tables Vol C Tables 4.2.6.8 and 6.1.1.4'
N N 0.0311 0.0180 'International Tables Vol C Tables 4.2.6.8 and 6.1.1.4'
O O 0.0492 0.0322 'International Tables Vol C Tables 4.2.6.8 and 6.1.1.4'
Co Co -2.3653 3.6143 'International Tables Vol C Tables 4.2.6.8 and 6.1.1.4'

loop_
_geom_angle_atom_site_label_1
_geom_angle_atom_site_label_2
_geom_angle_atom_site_label_3
_geom_angle
_geom_angle_site_symmetry_1
_geom_angle_site_symmetry_3
O2 Co1 O5 91.3(2) 4_556 4_556
O2 Co1 O3 86.6(2) 4_556 2_655
O5 Co1 O3 95.7(2) 4_556 2_655
O2 Co1 O4 89.7(2) 4_556 4_456
O5 Co1 O4 178.9(2) 4_556 4_456
O3 Co1 O4 83.7(2) 2_655 4_456
O2 Co1 N1 175.2(3) 4_556 .
O5 Co1 N1 89.0(2) 4_556 .
O3 Co1 N1 98.1(2) 2_655 .
O4 Co1 N1 90.1(3) 4_456 .
O2 Co1 O1 96.5(2) 4_556 .
O5 Co1 O1 92.6(2) 4_556 .
O3 Co1 O1 171.0(2) 2_655 .
O4 Co1 O1 87.9(2) 4_456 .
N1 Co1 O1 78.7(2) . .
C1 N1 Co1 108.2(5) . .
C1 N1 H1A 110.1 . .
Co1 N1 H1A 110.1 . .
C1 N1 H1B 110.1 . .
Co1 N1 H1B 110.1 . .
H1A N1 H1B 108.4 . .
N1 C1 C2 109.3(7) . .
N1 C1 H1C 109.8 . .
C2 C1 H1C 109.8 . .
N1 C1 H1D 109.8 . .
C2 C1 H1D 109.8 . .
H1C C1 H1D 108.3 . .
O1 C2 N3 123.0(8) . .
O1 C2 C1 119.7(7) . .
N3 C2 C1 117.4(8) . .
C2 O1 Co1 113.4(5) . .
C2 N3 C3 121.3(7) . .
C2 N3 H3 119.4 . .
C3 N3 H3 119.4 . .
N3 C3 C4 109.8(7) . .
N3 C3 C5 109.1(7) . .
C4 C3 C5 108.1(7) . .
N3 C3 H3A 109.9 . .
C4 C3 H3A 109.9 . .
C5 C3 H3A 109.9 . .
O3 C4 O2 123.4(8) . .
O3 C4 C3 119.3(7) . .
O2 C4 C3 117.1(8) . .
C6 C5 C3 117.3(8) . .
C6 C5 H5A 108.0 . .
C3 C5 H5A 108.0 . .
C6 C5 H5B 108.0 . .
C3 C5 H5B 108.0 . .
H5A C5 H5B 107.2 . .
C4 O2 Co1 133.2(6) . 4_456
C4 O3 Co1 123.2(5) . 2_654
O4 C6 O5 123.6(8) . .
O4 C6 C5 117.3(8) . .
O5 C6 C5 119.0(8) . .
C6 O4 Co1 132.5(5) . 4_556
C6 O5 Co1 133.3(5) . 4_456
HOW1 OW HOW2 108.1(18) . .

loop_
_geom_bond_atom_site_label_1
_geom_bond_atom_site_label_2
_geom_bond_distance
_geom_bond_site_symmetry_2
Co1 O2 2.053(6) 4_556
Co1 O5 2.085(6) 4_556
Co1 O3 2.098(6) 2_655
Co1 O4 2.119(6) 4_456
Co1 N1 2.124(7) .
Co1 O1 2.140(6) .
N1 C1 1.462(11) .
N1 H1A 0.9000 .
N1 H1B 0.9000 .
C1 C2 1.516(12) .
C1 H1C 0.9700 .
C1 H1D 0.9700 .
C2 O1 1.252(10) .
C2 N3 1.317(11) .
N3 C3 1.461(11) .
N3 H3 0.8600 .
C3 C4 1.519(12) .
C3 C5 1.541(11) .
C3 H3A 0.9800 .
C4 O3 1.231(10) .
C4 O2 1.287(10) .
C5 C6 1.530(12) .
C5 H5A 0.9700 .
C5 H5B 0.9700 .
O2 Co1 2.053(6) 4_456
O3 Co1 2.098(6) 2_654
C6 O4 1.252(10) .
C6 O5 1.260(10) .
O4 Co1 2.119(6) 4_556
O5 Co1 2.085(6) 4_456
OW HOW1 0.925(11) .
OW HOW2 0.929(14) .
